data_4103893
loop_
_publ_author_name
'Nathan J. Silvernail'
'Alexander Barabanschikov'
'J. Timothy Sage'
'Bruce C. Noll'
'W. Robert Scheidt'

_publ_contact_author_address
;Dept. of Chemistry and Biochemistry                    
251 Nieuwland Science Hall
University of Notre Dame                         
Notre Dame, IN 46556-5670     
;
_publ_contact_author_email scheidt.1@nd.edu
_publ_contact_author_fax '01 574 631 4044'
_publ_contact_author_name 'W. Robert Scheidt'
_publ_contact_author_phone '01 574 631 6816'
_publ_section_title
;
 Mapping NO Movements in Crystalline [Fe(Porph)(NO)(1-MeIm)]
;
_journal_name_full 'Journal of the American Chemical Society'
_journal_page_first 2131
_journal_page_last 2140
_journal_paper_doi 10.1021/ja8055613
_journal_volume 131
_journal_year 2009
_chemical_formula_moiety 'C52 H30 F12 Fe N7 O'
_chemical_formula_sum 'C52 H30 F12 Fe N7 O'
_chemical_formula_weight 1052.68
_chemical_name_common '[Fe(TpCF3PP)(NO)(1-MeIm)]'
_chemical_name_systematic
; 
 ? 
;
_space_group_IT_number 2
_symmetry_cell_setting triclinic
_symmetry_Int_Tables_number 2
_symmetry_space_group_name_Hall '-P 1'
_symmetry_space_group_name_H-M 'P -1'
_atom_sites_solution_hydrogens geom
_atom_sites_solution_primary direct
_atom_sites_solution_secondary difmap
_audit_creation_method SHELXL-97
_cell_angle_alpha 95.2220(10)
_cell_angle_beta 101.4460(10)
_cell_angle_gamma 94.2530(10)
_cell_formula_units_Z 2
_cell_length_a 12.0195(2)
_cell_length_b 12.5326(2)
_cell_length_c 15.5689(3)
_cell_measurement_reflns_used 8414
_cell_measurement_temperature 290(2)
_cell_measurement_theta_max 29.8841
_cell_measurement_theta_min 2.4046
_cell_volume 2278.81(7)
_computing_cell_refinement 'APEX2/SAINT (Bruker, 2004)'
_computing_data_collection 'APEX2 (Bruker, 2004)'
_computing_data_reduction 'SAINT/XPREP (Bruker, 2004; Sheldrick, 2001)'
_computing_molecular_graphics 'Platon (Spek, 2004)'
_computing_publication_material 'XCIF (Sheldrick, 2001)'
_computing_structure_refinement 'SHELXL-97 (Sheldrick, 1997)'
_computing_structure_solution 'SHELXS-97 (Sheldrick, 1990)'
_diffrn_ambient_temperature 290(2)
_diffrn_detector_area_resol_mean 8.33
_diffrn_measured_fraction_theta_full .997
_diffrn_measured_fraction_theta_max .997
_diffrn_measurement_device_type 'Bruker SMART APEX CCD'
_diffrn_measurement_method '\w and \f scans'
_diffrn_radiation_monochromator graphite
_diffrn_radiation_source 'fine-focus sealed tube'
_diffrn_radiation_type MoK\a
_diffrn_radiation_wavelength 0.71073
_diffrn_reflns_av_R_equivalents 0.0244
_diffrn_reflns_av_sigmaI/netI 0.0139
_diffrn_reflns_limit_h_max 16
_diffrn_reflns_limit_h_min -16
_diffrn_reflns_limit_k_max 17
_diffrn_reflns_limit_k_min -17
_diffrn_reflns_limit_l_max 21
_diffrn_reflns_limit_l_min -21
_diffrn_reflns_number 111834
_diffrn_reflns_theta_full 30.02
_diffrn_reflns_theta_max 30.02
_diffrn_reflns_theta_min 1.64
_exptl_absorpt_coefficient_mu 0.430
_exptl_absorpt_correction_T_max 0.9202
_exptl_absorpt_correction_T_min 0.8236
_exptl_absorpt_correction_type multi-scan
_exptl_absorpt_process_details 'Blessing, R.H. ACTA Cryst. (1995) A51, 33-38'
_exptl_crystal_colour purple
_exptl_crystal_density_diffrn 1.534
_exptl_crystal_density_method 'not measured'
_exptl_crystal_description plate
_exptl_crystal_F_000 1066
_exptl_crystal_recrystallization_method 'vapor diffusion (chloroform/isopropanol)'
_exptl_crystal_size_max 0.47
_exptl_crystal_size_mid 0.28
_exptl_crystal_size_min 0.20
_refine_diff_density_max .839
_refine_diff_density_min -.551
_refine_diff_density_rms .059
_refine_ls_extinction_method none
_refine_ls_goodness_of_fit_ref 1.052
_refine_ls_hydrogen_treatment constr
_refine_ls_matrix_type full
_refine_ls_number_parameters 698
_refine_ls_number_reflns 13271
_refine_ls_number_restraints 0
_refine_ls_restrained_S_all 1.052
_refine_ls_R_factor_all 0.0589
_refine_ls_R_factor_gt 0.0484
_refine_ls_shift/su_max 0.003
_refine_ls_shift/su_mean 0.000
_refine_ls_structure_factor_coef Fsqd
_refine_ls_weighting_details 'calc w=1/[\s^2^(Fo^2^)+(0.0249P)^2^+2.2525P] where P=(Fo^2^+2Fc^2^)/3'
_refine_ls_weighting_scheme calc
_refine_ls_wR_factor_gt 0.1378
_refine_ls_wR_factor_ref 0.1501
_reflns_number_gt 11069
_reflns_number_total 13271
_reflns_threshold_expression >2sigma(I)
_cod_data_source_file ja8055613_si_002.cif
_cod_data_source_block ns59_0m
_cod_database_code 4103893

loop_
_symmetry_equiv_pos_as_xyz
'x, y, z'
'-x, -y, -z'

loop_
_atom_site_label
_atom_site_type_symbol
_atom_site_fract_x
_atom_site_fract_y
_atom_site_fract_z
_atom_site_U_iso_or_equiv
_atom_site_adp_type
_atom_site_occupancy
_atom_site_symmetry_multiplicity
_atom_site_calc_flag
_atom_site_refinement_flags
_atom_site_disorder_assembly
_atom_site_disorder_group
Fe1 Fe 0.377090(18) 0.128472(17) 0.756416(14) 0.03147(7) Uani 1 1 d . B .
N1 N 0.25472(12) 0.01409(11) 0.69446(9) 0.0346(3) Uani 1 1 d . . .
N2 N 0.40682(12) 0.16486(11) 0.63954(9) 0.0355(3) Uani 1 1 d . . .
N3 N 0.49283(12) 0.24952(11) 0.81781(9) 0.0347(3) Uani 1 1 d . . .
N4 N 0.33650(12) 0.10195(11) 0.87264(9) 0.0354(3) Uani 1 1 d . . .
C(M1 C 0.27530(14) 0.02451(13) 0.54102(11) 0.0371(3) Uani 1 1 d . . .
C(M2 C 0.55598(15) 0.31570(14) 0.68917(12) 0.0390(3) Uani 1 1 d . . .
C(M3 C 0.47767(14) 0.23380(13) 0.97185(11) 0.0373(3) Uani 1 1 d . . .
C(M4 C 0.18488(15) -0.04626(13) 0.82290(11) 0.0386(3) Uani 1 1 d . . .
C(A1 C 0.19081(14) -0.05481(13) 0.73377(11) 0.0367(3) Uani 1 1 d . . .
C(A2 C 0.23302(14) -0.02438(13) 0.60685(11) 0.0370(3) Uani 1 1 d . . .
C(A3 C 0.35332(14) 0.11613(14) 0.55756(11) 0.0376(3) Uani 1 1 d . . .
C(A4 C 0.47831(15) 0.24885(14) 0.62453(11) 0.0388(3) Uani 1 1 d . . .
C(A5 C 0.56448(14) 0.31166(13) 0.77942(11) 0.0368(3) Uani 1 1 d . . .
C(A6 C 0.52947(14) 0.27454(13) 0.90721(11) 0.0364(3) Uani 1 1 d . . .
C(A7 C 0.38484(15) 0.15533(14) 0.95367(11) 0.0382(3) Uani 1 1 d . . .
C(A8 C 0.25148(15) 0.03036(14) 0.88627(11) 0.0387(3) Uani 1 1 d . . .
C(B1 C 0.13094(17) -0.14007(15) 0.66948(12) 0.0459(4) Uani 1 1 d . . .
H(B1 H 0.0830 -0.1971 0.6797 0.055 Uiso 1 1 calc R . .
C(B2 C 0.15742(17) -0.12183(15) 0.59157(12) 0.0455(4) Uani 1 1 d . . .
H(B2 H 0.1317 -0.1642 0.5381 0.055 Uiso 1 1 calc R . .
C(B3 C 0.38868(17) 0.17383(17) 0.49021(12) 0.0481(4) Uani 1 1 d . . .
H(B3 H 0.3636 0.1576 0.4296 0.058 Uiso 1 1 calc R . .
C(B4 C 0.46476(18) 0.25571(17) 0.53141(12) 0.0496(4) Uani 1 1 d . . .
H(B4 H 0.5017 0.3071 0.5047 0.059 Uiso 1 1 calc R . .
C(B5 C 0.65030(15) 0.37390(15) 0.84685(12) 0.0440(4) Uani 1 1 d . . .
H(B5 H 0.7094 0.4210 0.8379 0.053 Uiso 1 1 calc R . .
C(B6 C 0.62880(15) 0.35098(15) 0.92526(12) 0.0437(4) Uani 1 1 d . . .
H(B6 H 0.6704 0.3792 0.9806 0.052 Uiso 1 1 calc R . .
C(B7 C 0.32584(17) 0.11840(16) 1.01932(12) 0.0475(4) Uani 1 1 d . . .
H(B7 H 0.3418 0.1428 1.0791 0.057 Uiso 1 1 calc R . .
C(B8 C 0.24350(17) 0.04207(16) 0.97780(12) 0.0482(4) Uani 1 1 d . . .
H(B8 H 0.1913 0.0041 1.0032 0.058 Uiso 1 1 calc R . .
C11 C 0.23201(14) -0.02262(14) 0.44773(11) 0.0376(3) Uani 1 1 d . . .
C12 C 0.11540(16) -0.03398(17) 0.41106(13) 0.0466(4) Uani 1 1 d . . .
H12 H 0.0647 -0.0092 0.4446 0.056 Uiso 1 1 calc R . .
C13 C 0.07381(17) -0.08140(18) 0.32593(13) 0.0511(4) Uani 1 1 d . . .
H13 H -0.0043 -0.0905 0.3032 0.061 Uiso 1 1 calc R . .
C14 C 0.14877(18) -0.11523(15) 0.27485(12) 0.0465(4) Uani 1 1 d . . .
C15 C 0.26506(18) -0.10223(16) 0.30878(13) 0.0483(4) Uani 1 1 d . . .
H15 H 0.3155 -0.1238 0.2738 0.058 Uiso 1 1 calc R . .
C16 C 0.30613(16) -0.05719(16) 0.39474(13) 0.0450(4) Uani 1 1 d . . .
H16 H 0.3842 -0.0498 0.4175 0.054 Uiso 1 1 calc R . .
C17 C 0.1054(2) -0.1674(2) 0.18254(16) 0.0674(6) Uani 1 1 d . . .
F1 F 0.1670(3) -0.1376(3) 0.12849(12) 0.1664(15) Uani 1 1 d . . .
F2 F -0.0005(2) -0.1526(2) 0.15098(15) 0.1348(11) Uani 1 1 d . . .
F3 F 0.1060(2) -0.27268(16) 0.17681(14) 0.1160(8) Uani 1 1 d . . .
C21 C 0.63784(15) 0.39374(15) 0.66007(12) 0.0419(4) Uani 1 1 d . . .
C22 C 0.6393(2) 0.50416(17) 0.68315(16) 0.0559(5) Uani 1 1 d . . .
H22 H 0.5879 0.5296 0.7158 0.067 Uiso 1 1 calc R . .
C23 C 0.7167(2) 0.57645(18) 0.65779(17) 0.0618(6) Uani 1 1 d . . .
H23 H 0.7167 0.6499 0.6730 0.074 Uiso 1 1 calc R . .
C24 C 0.79365(17) 0.53921(18) 0.61012(13) 0.0519(5) Uani 1 1 d . A .
C25 C 0.79322(18) 0.43058(19) 0.58635(15) 0.0560(5) Uani 1 1 d . . .
H25 H 0.8449 0.4057 0.5538 0.067 Uiso 1 1 calc R . .
C26 C 0.71514(18) 0.35834(17) 0.61117(14) 0.0523(5) Uani 1 1 d . . .
H26 H 0.7148 0.2851 0.5947 0.063 Uiso 1 1 calc R . .
C27 C 0.8822(2) 0.6164(2) 0.58804(18) 0.0708(7) Uani 1 1 d . . .
F4 F 0.856(2) 0.6234(18) 0.5024(7) 0.138(8) Uani 0.30(2) 1 d P A 1
F5 F 0.9799(13) 0.599(2) 0.611(3) 0.156(11) Uani 0.30(2) 1 d P A 1
F6 F 0.8704(16) 0.7217(11) 0.6178(12) 0.107(5) Uani 0.30(2) 1 d P A 1
F4A F 0.9231(12) 0.5800(9) 0.5185(8) 0.163(4) Uani 0.70(2) 1 d P A 3
F5A F 0.8573(6) 0.7109(7) 0.5824(10) 0.143(4) Uani 0.70(2) 1 d P A 3
F6A F 0.9768(6) 0.6244(7) 0.6507(6) 0.110(3) Uani 0.70(2) 1 d P A 3
C31 C 0.52462(15) 0.27691(14) 1.06571(11) 0.0381(3) Uani 1 1 d . . .
C32 C 0.56844(17) 0.20901(15) 1.12739(12) 0.0451(4) Uani 1 1 d . . .
H32 H 0.5678 0.1359 1.1101 0.054 Uiso 1 1 calc R . .
C33 C 0.61284(17) 0.24904(18) 1.21416(13) 0.0504(4) Uani 1 1 d . . .
H33 H 0.6409 0.2028 1.2550 0.060 Uiso 1 1 calc R . .
C34 C 0.61561(16) 0.35785(17) 1.24032(12) 0.0481(4) Uani 1 1 d . . .
C35 C 0.57167(18) 0.42641(16) 1.18035(14) 0.0502(4) Uani 1 1 d . . .
H35 H 0.5729 0.4995 1.1979 0.060 Uiso 1 1 calc R . .
C36 C 0.52573(18) 0.38565(15) 1.09392(13) 0.0467(4) Uani 1 1 d . . .
H36 H 0.4950 0.4318 1.0539 0.056 Uiso 1 1 calc R . .
C37 C 0.6666(2) 0.3994(2) 1.33436(15) 0.0661(6) Uani 1 1 d . . .
F7 F 0.77767(15) 0.39652(18) 1.35381(12) 0.0976(6) Uani 1 1 d . . .
F8 F 0.6248(2) 0.3437(3) 1.38939(12) 0.1488(12) Uani 1 1 d . . .
F9 F 0.64918(19) 0.50089(19) 1.35453(13) 0.1119(8) Uani 1 1 d . . .
C41 C 0.10358(16) -0.12573(14) 0.85142(12) 0.0416(4) Uani 1 1 d . . .
C42 C 0.14287(18) -0.19779(16) 0.91055(13) 0.0484(4) Uani 1 1 d . . .
H42 H 0.2207 -0.1965 0.9333 0.058 Uiso 1 1 calc R . .
C43 C 0.06739(19) -0.27182(16) 0.93620(14) 0.0515(4) Uani 1 1 d . . .
H43 H 0.0945 -0.3195 0.9761 0.062 Uiso 1 1 calc R . .
C44 C -0.04835(18) -0.27430(15) 0.90220(13) 0.0489(4) Uani 1 1 d . . .
C45 C -0.08858(19) -0.20316(19) 0.84422(16) 0.0585(5) Uani 1 1 d . . .
H45 H -0.1665 -0.2041 0.8223 0.070 Uiso 1 1 calc R . .
C46 C -0.01286(18) -0.12975(18) 0.81829(15) 0.0553(5) Uani 1 1 d . . .
H46 H -0.0406 -0.0826 0.7781 0.066 Uiso 1 1 calc R . .
C47 C -0.1290(2) -0.3544(2) 0.93041(18) 0.0663(6) Uani 1 1 d . . .
F10 F -0.1412(3) -0.3295(2) 1.01118(15) 0.1376(11) Uani 1 1 d . . .
F11 F -0.1029(2) -0.45082(15) 0.9213(3) 0.1579(14) Uani 1 1 d . . .
F12 F -0.23713(16) -0.35552(17) 0.88657(16) 0.1066(7) Uani 1 1 d . . .
N5 N 0.47879(14) 0.03495(13) 0.76567(13) 0.0493(4) Uani 1 1 d . . .
O1 O 0.5000(3) -0.0400(2) 0.7140(3) 0.0773(11) Uani 0.600(5) 1 d P B 1
O1A O 0.5587(4) 0.0249(4) 0.8296(4) 0.0811(18) Uani 0.400(5) 1 d P B 2
N6 N 0.25082(13) 0.24417(12) 0.74221(10) 0.0402(3) Uani 1 1 d . . .
N7 N 0.15449(18) 0.38110(15) 0.77082(14) 0.0578(4) Uani 1 1 d . . .
C1 C 0.23349(19) 0.31701(17) 0.80338(14) 0.0510(4) Uani 1 1 d . B .
H1 H 0.2714 0.3233 0.8621 0.061 Uiso 1 1 calc R . .
C2 C 0.1188(2) 0.3470(2) 0.68369(18) 0.0698(7) Uani 1 1 d . B .
H2 H 0.0643 0.3758 0.6435 0.084 Uiso 1 1 calc R . .
C3 C 0.1783(2) 0.2626(2) 0.66673(15) 0.0588(5) Uani 1 1 d . B .
H3 H 0.1710 0.2232 0.6120 0.071 Uiso 1 1 calc R . .
C4 C 0.1162(3) 0.4727(2) 0.8187(2) 0.0878(10) Uani 1 1 d . B .
H4A H 0.1554 0.4803 0.8793 0.132 Uiso 1 1 calc R . .
H4B H 0.0355 0.4608 0.8155 0.132 Uiso 1 1 calc R . .
H4C H 0.1324 0.5372 0.7927 0.132 Uiso 1 1 calc R . .

loop_
_atom_site_aniso_label
_atom_site_aniso_U_11
_atom_site_aniso_U_22
_atom_site_aniso_U_33
_atom_site_aniso_U_23
_atom_site_aniso_U_13
_atom_site_aniso_U_12
Fe1 0.03326(12) 0.03117(12) 0.03135(12) 0.00525(8) 0.01175(8) -0.00413(8)
N1 0.0383(6) 0.0332(6) 0.0331(6) 0.0049(5) 0.0121(5) -0.0047(5)
N2 0.0375(6) 0.0363(6) 0.0340(6) 0.0046(5) 0.0133(5) -0.0046(5)
N3 0.0365(6) 0.0353(6) 0.0330(6) 0.0051(5) 0.0118(5) -0.0048(5)
N4 0.0374(6) 0.0362(6) 0.0334(6) 0.0056(5) 0.0116(5) -0.0052(5)
C(M1 0.0392(8) 0.0385(8) 0.0337(7) 0.0020(6) 0.0118(6) -0.0039(6)
C(M2 0.0410(8) 0.0386(8) 0.0393(8) 0.0062(6) 0.0159(6) -0.0076(6)
C(M3 0.0404(8) 0.0379(7) 0.0336(7) 0.0048(6) 0.0093(6) -0.0026(6)
C(M4 0.0407(8) 0.0376(8) 0.0390(8) 0.0081(6) 0.0138(6) -0.0064(6)
C(A1 0.0385(8) 0.0338(7) 0.0379(8) 0.0063(6) 0.0104(6) -0.0065(6)
C(A2 0.0399(8) 0.0363(7) 0.0345(7) 0.0028(6) 0.0106(6) -0.0049(6)
C(A3 0.0407(8) 0.0407(8) 0.0329(7) 0.0048(6) 0.0140(6) -0.0044(6)
C(A4 0.0415(8) 0.0411(8) 0.0358(8) 0.0067(6) 0.0151(6) -0.0067(6)
C(A5 0.0372(7) 0.0358(7) 0.0383(8) 0.0042(6) 0.0129(6) -0.0061(6)
C(A6 0.0381(7) 0.0357(7) 0.0348(7) 0.0040(6) 0.0094(6) -0.0047(6)
C(A7 0.0430(8) 0.0396(8) 0.0331(7) 0.0062(6) 0.0128(6) -0.0043(6)
C(A8 0.0425(8) 0.0394(8) 0.0363(8) 0.0081(6) 0.0148(6) -0.0052(6)
C(B1 0.0535(10) 0.0402(8) 0.0418(9) 0.0041(7) 0.0118(8) -0.0157(7)
C(B2 0.0540(10) 0.0402(8) 0.0392(9) -0.0002(7) 0.0105(7) -0.0127(7)
C(B3 0.0557(10) 0.0550(10) 0.0334(8) 0.0084(7) 0.0139(7) -0.0132(8)
C(B4 0.0582(11) 0.0539(10) 0.0367(9) 0.0093(7) 0.0159(8) -0.0164(8)
C(B5 0.0416(8) 0.0462(9) 0.0426(9) 0.0030(7) 0.0122(7) -0.0136(7)
C(B6 0.0426(9) 0.0468(9) 0.0390(8) 0.0015(7) 0.0088(7) -0.0117(7)
C(B7 0.0561(10) 0.0526(10) 0.0344(8) 0.0035(7) 0.0176(7) -0.0121(8)
C(B8 0.0555(10) 0.0518(10) 0.0391(9) 0.0048(7) 0.0212(8) -0.0146(8)
C11 0.0402(8) 0.0393(8) 0.0336(7) 0.0033(6) 0.0111(6) -0.0030(6)
C12 0.0407(9) 0.0604(11) 0.0411(9) 0.0059(8) 0.0148(7) 0.0024(8)
C13 0.0427(9) 0.0623(12) 0.0447(10) 0.0082(8) 0.0029(7) -0.0034(8)
C14 0.0572(10) 0.0431(9) 0.0362(8) 0.0028(7) 0.0057(7) -0.0028(8)
C15 0.0534(10) 0.0505(10) 0.0425(9) -0.0030(8) 0.0176(8) 0.0032(8)
C16 0.0388(8) 0.0515(10) 0.0444(9) -0.0006(7) 0.0126(7) -0.0015(7)
C17 0.0783(16) 0.0698(15) 0.0454(11) -0.0081(10) 0.0019(11) -0.0020(12)
F1 0.214(3) 0.222(3) 0.0403(9) -0.0198(13) 0.0329(13) -0.106(3)
F2 0.1203(17) 0.162(2) 0.0864(14) -0.0509(14) -0.0486(13) 0.0490(16)
F3 0.157(2) 0.0781(12) 0.0920(14) -0.0359(10) -0.0053(13) 0.0130(12)
C21 0.0434(8) 0.0438(8) 0.0384(8) 0.0073(7) 0.0124(7) -0.0122(7)
C22 0.0607(12) 0.0467(10) 0.0647(13) 0.0072(9) 0.0281(10) -0.0083(9)
C23 0.0705(14) 0.0471(10) 0.0680(14) 0.0100(10) 0.0216(11) -0.0173(10)
C24 0.0472(10) 0.0636(12) 0.0414(9) 0.0154(8) 0.0068(7) -0.0232(9)
C25 0.0505(10) 0.0696(13) 0.0509(11) 0.0102(9) 0.0226(9) -0.0123(9)
C26 0.0566(11) 0.0501(10) 0.0529(11) 0.0039(8) 0.0248(9) -0.0116(8)
C27 0.0647(14) 0.0780(16) 0.0675(15) 0.0188(13) 0.0170(12) -0.0311(12)
F4 0.187(15) 0.165(13) 0.049(4) 0.031(5) 0.029(6) -0.111(11)
F5 0.043(6) 0.153(16) 0.29(3) 0.109(19) 0.053(12) -0.002(7)
F6 0.116(9) 0.068(6) 0.134(9) -0.011(7) 0.055(7) -0.059(6)
F4A 0.175(8) 0.194(7) 0.124(5) -0.010(5) 0.097(6) -0.103(6)
F5A 0.082(3) 0.111(5) 0.253(10) 0.124(6) 0.033(5) -0.008(3)
F6A 0.066(3) 0.102(3) 0.146(4) 0.044(3) -0.015(3) -0.047(3)
C31 0.0405(8) 0.0407(8) 0.0336(7) 0.0040(6) 0.0115(6) -0.0034(6)
C32 0.0504(10) 0.0416(9) 0.0426(9) 0.0055(7) 0.0083(7) 0.0024(7)
C33 0.0497(10) 0.0604(11) 0.0403(9) 0.0109(8) 0.0053(8) 0.0042(8)
C34 0.0413(9) 0.0630(11) 0.0373(9) -0.0039(8) 0.0099(7) -0.0064(8)
C35 0.0593(11) 0.0438(9) 0.0471(10) -0.0036(8) 0.0171(8) -0.0042(8)
C36 0.0589(11) 0.0415(9) 0.0411(9) 0.0073(7) 0.0138(8) 0.0017(8)
C37 0.0607(13) 0.0875(17) 0.0434(11) -0.0090(11) 0.0071(9) -0.0071(12)
F7 0.0659(10) 0.1345(16) 0.0736(11) -0.0187(10) -0.0162(8) 0.0072(10)
F8 0.170(2) 0.219(3) 0.0400(8) -0.0047(12) 0.0273(11) -0.092(2)
F9 0.1100(15) 0.1219(16) 0.0812(12) -0.0506(12) -0.0107(11) 0.0216(13)
C41 0.0468(9) 0.0404(8) 0.0389(8) 0.0057(6) 0.0166(7) -0.0104(7)
C42 0.0512(10) 0.0482(10) 0.0466(10) 0.0126(8) 0.0138(8) -0.0086(8)
C43 0.0656(12) 0.0447(9) 0.0470(10) 0.0127(8) 0.0201(9) -0.0080(8)
C44 0.0593(11) 0.0430(9) 0.0455(9) 0.0000(7) 0.0243(8) -0.0180(8)
C45 0.0473(10) 0.0651(13) 0.0631(13) 0.0135(10) 0.0157(9) -0.0153(9)
C46 0.0498(10) 0.0590(12) 0.0586(12) 0.0215(9) 0.0131(9) -0.0095(9)
C47 0.0760(15) 0.0572(12) 0.0673(14) 0.0067(10) 0.0307(12) -0.0257(11)
F10 0.176(2) 0.156(2) 0.0834(13) 0.0086(13) 0.0701(15) -0.0787(18)
F11 0.1267(18) 0.0507(9) 0.333(4) 0.0447(16) 0.131(2) -0.0051(10)
F12 0.0752(11) 0.1073(14) 0.1369(18) 0.0284(13) 0.0315(11) -0.0387(10)
N5 0.0440(8) 0.0447(8) 0.0660(10) 0.0185(7) 0.0223(7) 0.0039(6)
O1 0.074(2) 0.0539(16) 0.112(3) 0.0009(16) 0.0385(18) 0.0164(14)
O1A 0.063(3) 0.081(3) 0.099(4) 0.030(3) 0.000(2) 0.022(2)
N6 0.0413(7) 0.0399(7) 0.0421(7) 0.0080(6) 0.0149(6) 0.0010(6)
N7 0.0680(11) 0.0556(10) 0.0606(11) 0.0154(8) 0.0292(9) 0.0220(8)
C1 0.0628(12) 0.0498(10) 0.0462(10) 0.0106(8) 0.0197(9) 0.0126(9)
C2 0.0678(15) 0.0803(17) 0.0648(14) 0.0160(12) 0.0098(12) 0.0300(13)
C3 0.0580(12) 0.0676(13) 0.0491(11) 0.0031(10) 0.0051(9) 0.0140(10)
C4 0.124(3) 0.0729(17) 0.088(2) 0.0178(15) 0.0546(19) 0.0481(18)

loop_
_atom_type_symbol
_atom_type_description
_atom_type_scat_dispersion_real
_atom_type_scat_dispersion_imag
_atom_type_scat_source
C C .0033 .0016 'International Tables Vol C Tables 4.2.6.8 and 6.1.1.4'
H H .0000 .0000 'International Tables Vol C Tables 4.2.6.8 and 6.1.1.4'
N N .0061 .0033 'International Tables Vol C Tables 4.2.6.8 and 6.1.1.4'
O O .0106 .0060 'International Tables Vol C Tables 4.2.6.8 and 6.1.1.4'
F F .0171 .0103 'International Tables Vol C Tables 4.2.6.8 and 6.1.1.4'
Fe Fe .3463 .8444 'International Tables Vol C Tables 4.2.6.8 and 6.1.1.4'

loop_
_geom_angle_atom_site_label_1
_geom_angle_atom_site_label_2
_geom_angle_atom_site_label_3
_geom_angle
N5 Fe1 N1 91.02(7)
N5 Fe1 N2 92.27(7)
N1 Fe1 N2 89.95(6)
N5 Fe1 N3 92.38(7)
N1 Fe1 N3 176.60(6)
N2 Fe1 N3 89.88(6)
N5 Fe1 N4 93.02(7)
N1 Fe1 N4 89.97(6)
N2 Fe1 N4 174.71(6)
N3 Fe1 N4 89.89(6)
N5 Fe1 N6 178.89(7)
N1 Fe1 N6 88.59(6)
N2 Fe1 N6 86.69(6)
N3 Fe1 N6 88.01(6)
N4 Fe1 N6 88.01(6)
C(A2 N1 C(A1 105.95(13)
C(A2 N1 Fe1 126.65(10)
C(A1 N1 Fe1 126.38(11)
C(A3 N2 C(A4 105.68(13)
C(A3 N2 Fe1 127.03(10)
C(A4 N2 Fe1 127.11(11)
C(A6 N3 C(A5 105.99(13)
C(A6 N3 Fe1 126.67(10)
C(A5 N3 Fe1 126.51(11)
C(A7 N4 C(A8 105.95(13)
C(A7 N4 Fe1 126.92(11)
C(A8 N4 Fe1 127.07(11)
C(A3 C(M1 C(A2 123.77(15)
C(A3 C(M1 C11 118.39(14)
C(A2 C(M1 C11 117.82(14)
C(A4 C(M2 C(A5 123.78(14)
C(A4 C(M2 C21 118.16(15)
C(A5 C(M2 C21 118.03(15)
C(A7 C(M3 C(A6 123.86(16)
C(A7 C(M3 C31 118.28(14)
C(A6 C(M3 C31 117.86(15)
C(A8 C(M4 C(A1 123.58(15)
C(A8 C(M4 C41 118.62(15)
C(A1 C(M4 C41 117.79(15)
N1 C(A1 C(M4 126.18(15)
N1 C(A1 C(B1 109.84(14)
C(M4 C(A1 C(B1 123.97(15)
N1 C(A2 C(M1 125.53(15)
N1 C(A2 C(B2 109.96(14)
C(M1 C(A2 C(B2 124.49(16)
N2 C(A3 C(M1 125.55(15)
N2 C(A3 C(B3 110.00(14)
C(M1 C(A3 C(B3 124.45(16)
N2 C(A4 C(M2 125.59(15)
N2 C(A4 C(B4 110.02(15)
C(M2 C(A4 C(B4 124.35(15)
N3 C(A5 C(M2 125.86(15)
N3 C(A5 C(B5 109.75(14)
C(M2 C(A5 C(B5 124.39(15)
N3 C(A6 C(M3 125.57(15)
N3 C(A6 C(B6 109.96(14)
C(M3 C(A6 C(B6 124.46(16)
N4 C(A7 C(M3 125.95(15)
N4 C(A7 C(B7 109.91(14)
C(M3 C(A7 C(B7 124.14(16)
N4 C(A8 C(M4 125.81(15)
N4 C(A8 C(B8 110.12(15)
C(M4 C(A8 C(B8 124.02(15)
C(B2 C(B1 C(A1 107.14(15)
C(B2 C(B1 H(B1 126.4
C(A1 C(B1 H(B1 126.4
C(B1 C(B2 C(A2 107.06(16)
C(B1 C(B2 H(B2 126.5
C(A2 C(B2 H(B2 126.5
C(B4 C(B3 C(A3 107.08(16)
C(B4 C(B3 H(B3 126.5
C(A3 C(B3 H(B3 126.5
C(B3 C(B4 C(A4 107.14(15)
C(B3 C(B4 H(B4 126.4
C(A4 C(B4 H(B4 126.4
C(B6 C(B5 C(A5 107.13(15)
C(B6 C(B5 H(B5 126.4
C(A5 C(B5 H(B5 126.4
C(B5 C(B6 C(A6 107.11(15)
C(B5 C(B6 H(B6 126.4
C(A6 C(B6 H(B6 126.4
C(B8 C(B7 C(A7 107.11(16)
C(B8 C(B7 H(B7 126.4
C(A7 C(B7 H(B7 126.4
C(B7 C(B8 C(A8 106.88(15)
C(B7 C(B8 H(B8 126.6
C(A8 C(B8 H(B8 126.6
C16 C11 C12 117.97(16)
C16 C11 C(M1 121.34(16)
C12 C11 C(M1 120.68(16)
C13 C12 C11 121.28(17)
C13 C12 H12 119.4
C11 C12 H12 119.4
C14 C13 C12 119.66(18)
C14 C13 H13 120.2
C12 C13 H13 120.2
C13 C14 C15 120.23(18)
C13 C14 C17 120.5(2)
C15 C14 C17 119.3(2)
C16 C15 C14 119.90(18)
C16 C15 H15 120.0
C14 C15 H15 120.0
C15 C16 C11 120.91(17)
C15 C16 H16 119.5
C11 C16 H16 119.5
F1 C17 F2 108.9(3)
F1 C17 F3 104.5(3)
F2 C17 F3 103.9(3)
F1 C17 C14 113.0(2)
F2 C17 C14 113.4(2)
F3 C17 C14 112.4(2)
C26 C21 C22 118.40(16)
C26 C21 C(M2 121.08(17)
C22 C21 C(M2 120.51(17)
C23 C22 C21 120.6(2)
C23 C22 H22 119.7
C21 C22 H22 119.7
C24 C23 C22 120.0(2)
C24 C23 H23 120.0
C22 C23 H23 120.0
C25 C24 C23 120.33(17)
C25 C24 C27 119.6(2)
C23 C24 C27 119.9(2)
C24 C25 C26 119.7(2)
C24 C25 H25 120.1
C26 C25 H25 120.1
C21 C26 C25 121.0(2)
C21 C26 H26 119.5
C25 C26 H26 119.5
F5 C27 F5A 119.7(13)
F5 C27 F4 111.6(13)
F5A C27 F4 75.8(9)
F5 C27 F4A 70.3(16)
F5A C27 F4A 110.7(6)
F5A C27 F6A 105.0(6)
F4 C27 F6A 137.1(10)
F4A C27 F6A 100.0(6)
F5 C27 F6 108.5(17)
F4 C27 F6 98.7(11)
F4A C27 F6 128.6(8)
F6A C27 F6 86.5(9)
F5 C27 C24 117.1(11)
F5A C27 C24 116.2(4)
F4 C27 C24 107.7(6)
F4A C27 C24 113.6(4)
F6A C27 C24 109.6(4)
F6 C27 C24 111.7(7)
C36 C31 C32 118.24(17)
C36 C31 C(M3 121.07(16)
C32 C31 C(M3 120.69(16)
C33 C32 C31 120.72(18)
C33 C32 H32 119.6
C31 C32 H32 119.6
C32 C33 C34 120.07(18)
C32 C33 H33 120.0
C34 C33 H33 120.0
C35 C34 C33 120.11(17)
C35 C34 C37 121.0(2)
C33 C34 C37 118.9(2)
C34 C35 C36 119.56(18)
C34 C35 H35 120.2
C36 C35 H35 120.2
C35 C36 C31 121.26(18)
C35 C36 H36 119.4
C31 C36 H36 119.4
F8 C37 F7 106.7(3)
F8 C37 F9 106.5(3)
F7 C37 F9 105.4(2)
F8 C37 C34 111.9(2)
F7 C37 C34 112.6(2)
F9 C37 C34 113.2(2)
C46 C41 C42 118.40(16)
C46 C41 C(M4 120.60(17)
C42 C41 C(M4 120.99(17)
C41 C42 C43 120.80(19)
C41 C42 H42 119.6
C43 C42 H42 119.6
C44 C43 C42 119.72(19)
C44 C43 H43 120.1
C42 C43 H43 120.1
C45 C44 C43 120.18(17)
C45 C44 C47 120.5(2)
C43 C44 C47 119.3(2)
C44 C45 C46 119.9(2)
C44 C45 H45 120.0
C46 C45 H45 120.0
C41 C46 C45 120.9(2)
C41 C46 H46 119.5
C45 C46 H46 119.5
F11 C47 F10 109.7(3)
F11 C47 F12 106.3(2)
F10 C47 F12 100.4(3)
F11 C47 C44 113.6(2)
F10 C47 C44 112.5(2)
F12 C47 C44 113.4(2)
O1 N5 O1A 96.9(3)
O1 N5 Fe1 133.7(2)
O1A N5 Fe1 129.3(3)
C1 N6 C3 105.17(17)
C1 N6 Fe1 127.16(14)
C3 N6 Fe1 127.51(14)
C1 N7 C2 106.83(18)
C1 N7 C4 127.0(2)
C2 N7 C4 126.1(2)
N6 C1 N7 111.81(19)
N6 C1 H1 124.1
N7 C1 H1 124.1
C3 C2 N7 106.5(2)
C3 C2 H2 126.8
N7 C2 H2 126.8
C2 C3 N6 109.7(2)
C2 C3 H3 125.1
N6 C3 H3 125.1
N7 C4 H4A 109.5
N7 C4 H4B 109.5
H4A C4 H4B 109.5
N7 C4 H4C 109.5
H4A C4 H4C 109.5
H4B C4 H4C 109.5

loop_
_geom_bond_atom_site_label_1
_geom_bond_atom_site_label_2
_geom_bond_distance
Fe1 N5 1.7499(17)
Fe1 N1 2.0053(13)
Fe1 N2 2.0079(13)
Fe1 N3 2.0113(13)
Fe1 N4 2.0146(13)
Fe1 N6 2.1694(15)
N1 C(A2 1.372(2)
N1 C(A1 1.3764(19)
N2 C(A3 1.375(2)
N2 C(A4 1.375(2)
N3 C(A6 1.373(2)
N3 C(A5 1.3765(19)
N4 C(A7 1.369(2)
N4 C(A8 1.3707(19)
C(M1 C(A3 1.398(2)
C(M1 C(A2 1.400(2)
C(M1 C11 1.492(2)
C(M2 C(A4 1.394(2)
C(M2 C(A5 1.394(2)
C(M2 C21 1.498(2)
C(M3 C(A7 1.398(2)
C(M3 C(A6 1.399(2)
C(M3 C31 1.493(2)
C(M4 C(A8 1.392(2)
C(M4 C(A1 1.398(2)
C(M4 C41 1.501(2)
C(A1 C(B1 1.438(2)
C(A2 C(B2 1.439(2)
C(A3 C(B3 1.439(2)
C(A4 C(B4 1.438(2)
C(A5 C(B5 1.441(2)
C(A6 C(B6 1.439(2)
C(A7 C(B7 1.445(2)
C(A8 C(B8 1.442(2)
C(B1 C(B2 1.348(3)
C(B1 H(B1 0.9300
C(B2 H(B2 0.9300
C(B3 C(B4 1.345(3)
C(B3 H(B3 0.9300
C(B4 H(B4 0.9300
C(B5 C(B6 1.348(3)
C(B5 H(B5 0.9300
C(B6 H(B6 0.9300
C(B7 C(B8 1.344(3)
C(B7 H(B7 0.9300
C(B8 H(B8 0.9300
C11 C16 1.395(2)
C11 C12 1.396(2)
C12 C13 1.382(3)
C12 H12 0.9300
C13 C14 1.380(3)
C13 H13 0.9300
C14 C15 1.384(3)
C14 C17 1.498(3)
C15 C16 1.383(3)
C15 H15 0.9300
C16 H16 0.9300
C17 F1 1.288(4)
C17 F2 1.304(3)
C17 F3 1.315(3)
C21 C26 1.386(3)
C21 C22 1.396(3)
C22 C23 1.389(3)
C22 H22 0.9300
C23 C24 1.377(3)
C23 H23 0.9300
C24 C25 1.377(3)
C24 C27 1.497(3)
C25 C26 1.390(3)
C25 H25 0.9300
C26 H26 0.9300
C27 F5 1.199(18)
C27 F5A 1.250(8)
C27 F4 1.320(10)
C27 F4A 1.332(7)
C27 F6A 1.334(7)
C27 F6 1.385(14)
C31 C36 1.392(3)
C31 C32 1.392(2)
C32 C33 1.383(3)
C32 H32 0.9300
C33 C34 1.383(3)
C33 H33 0.9300
C34 C35 1.381(3)
C34 C37 1.499(3)
C35 C36 1.384(3)
C35 H35 0.9300
C36 H36 0.9300
C37 F8 1.304(3)
C37 F7 1.314(3)
C37 F9 1.324(3)
C41 C46 1.388(3)
C41 C42 1.389(3)
C42 C43 1.389(2)
C42 H42 0.9300
C43 C44 1.384(3)
C43 H43 0.9300
C44 C45 1.371(3)
C44 C47 1.498(3)
C45 C46 1.388(3)
C45 H45 0.9300
C46 H46 0.9300
C47 F11 1.274(3)
C47 F10 1.307(3)
C47 F12 1.341(3)
N5 O1 1.254(3)
N5 O1A 1.261(5)
N6 C1 1.316(2)
N6 C3 1.366(3)
N7 C1 1.342(3)
N7 C2 1.358(3)
N7 C4 1.465(3)
C1 H1 0.9300
C2 C3 1.355(3)
C2 H2 0.9300
C3 H3 0.9300
C4 H4A 0.9600
C4 H4B 0.9600
C4 H4C 0.9600
